data_7038541
loop_
_publ_author_name
'Ohno, Keiji'
'Yamaguchi, Shohei'
'Nagasawa, Akira'
'Fujihara, Takashi'

_publ_section_title
;
 Mechanochromism in the luminescence of novel cyclometalated platinum(ii)
 complexes with \a-aminocarboxylates.
;
_journal_issue 13
_journal_name_full 'Dalton transactions (Cambridge, England : 2003)'
_journal_page_first 5492
_journal_page_last 5503
_journal_paper_doi 10.1039/c5dt04516a
_journal_volume 45
_journal_year 2016
_chemical_formula_sum 'C15 H16 Cl2 N2 O2 Pt'
_chemical_formula_weight 522.29
_chemical_name_systematic
; 
 ? 
;
_space_group_IT_number 15
_symmetry_cell_setting monoclinic
_symmetry_space_group_name_Hall '-C 2yc'
_symmetry_space_group_name_H-M 'C 1 2/c 1'
_atom_sites_solution_hydrogens geom
_atom_sites_solution_primary direct
_atom_sites_solution_secondary difmap
_audit_creation_method SHELXL-97
_audit_update_record
;
2016-01-22 deposited with the CCDC.
2016-02-04 downloaded from the CCDC.
;
_cell_angle_alpha 90.00
_cell_angle_beta 93.9160(10)
_cell_angle_gamma 90.00
_cell_formula_units_Z 8
_cell_length_a 23.7936(19)
_cell_length_b 13.7569(11)
_cell_length_c 10.2752(8)
_cell_measurement_reflns_used 9732
_cell_measurement_temperature 200
_cell_measurement_theta_max 28.30
_cell_measurement_theta_min 2.58
_cell_volume 3355.5(5)
_computing_cell_refinement 'APEX2 (Bruker AXS, 2006)'
_computing_data_collection 'APEX2 (Bruker AXS, 2006)'
_computing_data_reduction 'SAINT (Bruker AXS, 2004)'
_computing_molecular_graphics 'XSHEL (Bruker AXS,2002)'
_computing_publication_material 'XCIF (Bruker AXS, 2001)'
_computing_structure_refinement 'SHELXL-97 (Sheldrick, 1997)'
_computing_structure_solution 'SHELXS-97 (Sheldrick, 1997)'
_diffrn_ambient_temperature 200
_diffrn_detector_area_resol_mean 8.333
_diffrn_measured_fraction_theta_full 0.999
_diffrn_measured_fraction_theta_max 0.999
_diffrn_measurement_device_type 'Bruker APEXII CCD area detector'
_diffrn_measurement_method 'phi and omega scans'
_diffrn_radiation_monochromator 'Bruker Helios multilayer confocal mirror'
_diffrn_radiation_source 'Bruker TXS fine-focus rotating anode'
_diffrn_radiation_type MoK\a
_diffrn_radiation_wavelength 0.71073
_diffrn_reflns_av_R_equivalents 0.0223
_diffrn_reflns_av_sigmaI/netI 0.0163
_diffrn_reflns_limit_h_max 30
_diffrn_reflns_limit_h_min -30
_diffrn_reflns_limit_k_max 17
_diffrn_reflns_limit_k_min -17
_diffrn_reflns_limit_l_max 13
_diffrn_reflns_limit_l_min -13
_diffrn_reflns_number 18081
_diffrn_reflns_theta_full 26.73
_diffrn_reflns_theta_max 26.73
_diffrn_reflns_theta_min 1.71
_exptl_absorpt_coefficient_mu 8.688
_exptl_absorpt_correction_T_max 0.7226
_exptl_absorpt_correction_T_min 0.4770
_exptl_absorpt_correction_type empirical
_exptl_absorpt_process_details
;
SADABS Sheldrick 1996
;
_exptl_crystal_colour Yellow
_exptl_crystal_density_diffrn 2.068
_exptl_crystal_density_method 'not measured'
_exptl_crystal_description Needle
_exptl_crystal_F_000 1984
_exptl_crystal_size_max 0.10
_exptl_crystal_size_mid 0.08
_exptl_crystal_size_min 0.04
_refine_diff_density_max 0.929
_refine_diff_density_min -0.814
_refine_diff_density_rms 0.082
_refine_ls_extinction_method none
_refine_ls_goodness_of_fit_ref 1.036
_refine_ls_hydrogen_treatment mixed
_refine_ls_matrix_type full
_refine_ls_number_parameters 204
_refine_ls_number_reflns 3557
_refine_ls_number_restraints 0
_refine_ls_restrained_S_all 1.036
_refine_ls_R_factor_all 0.0212
_refine_ls_R_factor_gt 0.0175
_refine_ls_shift/su_max 0.002
_refine_ls_shift/su_mean 0.000
_refine_ls_structure_factor_coef Fsqd
_refine_ls_weighting_details 'calc w=1/[\s^2^(Fo^2^)+(0.0221P)^2^+7.6639P] where P=(Fo^2^+2Fc^2^)/3'
_refine_ls_weighting_scheme calc
_refine_ls_wR_factor_gt 0.0429
_refine_ls_wR_factor_ref 0.0447
_reflns_number_gt 3192
_reflns_number_total 3557
_reflns_threshold_expression >2sigma(I)
_cod_data_source_file c5dt04516a2.cif
_cod_data_source_block PtppyNMegly_CH2Cl2_yellow
_cod_depositor_comments
;
The following automatic conversions were performed:

'_symmetry_cell_setting' value 'Monoclinic' changed to 'monoclinic'
according to
/usr/data/users/saulius/crontab/automatic-downloads/rss-feeds/RSC/lib/dictionaries/cif_core.dic
dictionary named 'cif_core.dic' version 2.4.2 from 2011-04-26.

Automatic conversion script
Id: cif_fix_values 4268 2015-11-12 08:31:59Z antanas 

 Adding full bibliography for 7038538--7038542.cif.
;
_cod_original_sg_symbol_H-M 'C2/c  '
_cod_database_code 7038541

loop_
_symmetry_equiv_pos_as_xyz
'x, y, z'
'-x, y, -z+1/2'
'x+1/2, y+1/2, z'
'-x+1/2, y+1/2, -z+1/2'
'-x, -y, -z'
'x, -y, z-1/2'
'-x+1/2, -y+1/2, -z'
'x+1/2, -y+1/2, z-1/2'

loop_
_atom_site_label
_atom_site_type_symbol
_atom_site_fract_x
_atom_site_fract_y
_atom_site_fract_z
_atom_site_U_iso_or_equiv
_atom_site_adp_type
_atom_site_occupancy
_atom_site_symmetry_multiplicity
_atom_site_calc_flag
_atom_site_refinement_flags
C1 C 0.27771(13) 0.8146(2) 0.8068(3) 0.0318(7) Uani 1 1 d .
C2 C 0.29988(15) 0.7593(3) 0.7090(4) 0.0442(8) Uani 1 1 d .
H2A H 0.3382 0.7676 0.6912 0.053 Uiso 1 1 calc R
C3 C 0.26721(17) 0.6927(3) 0.6372(4) 0.0506(9) Uani 1 1 d .
H3 H 0.2835 0.6555 0.5716 0.061 Uiso 1 1 calc R
C4 C 0.21126(16) 0.6795(3) 0.6594(4) 0.0506(9) Uani 1 1 d .
H4 H 0.1892 0.6337 0.6093 0.061 Uiso 1 1 calc R
C5 C 0.18750(15) 0.7334(3) 0.7547(3) 0.0418(8) Uani 1 1 d .
H5 H 0.1490 0.7244 0.7708 0.050 Uiso 1 1 calc R
C6 C 0.22018(13) 0.8010(2) 0.8276(3) 0.0326(7) Uani 1 1 d .
C7 C 0.19938(13) 0.8608(2) 0.9314(3) 0.0322(7) Uani 1 1 d .
C8 C 0.14371(14) 0.8700(3) 0.9632(3) 0.0387(7) Uani 1 1 d .
H8 H 0.1147 0.8350 0.9155 0.046 Uiso 1 1 calc R
C9 C 0.13070(16) 0.9302(3) 1.0646(4) 0.0462(9) Uani 1 1 d .
H9 H 0.0928 0.9368 1.0870 0.055 Uiso 1 1 calc R
C10 C 0.17313(15) 0.9804(3) 1.1326(4) 0.0456(8) Uani 1 1 d .
H10 H 0.1650 1.0212 1.2036 0.055 Uiso 1 1 calc R
C11 C 0.22739(14) 0.9710(3) 1.0967(3) 0.0385(7) Uani 1 1 d .
H11 H 0.2566 1.0062 1.1434 0.046 Uiso 1 1 calc R
C12 C 0.40450(13) 1.0362(2) 1.0266(3) 0.0354(7) Uani 1 1 d .
C13 C 0.42107(14) 1.0036(2) 0.8926(3) 0.0367(7) Uani 1 1 d .
H13A H 0.4085 1.0528 0.8266 0.044 Uiso 1 1 calc R
H13B H 0.4626 0.9984 0.8934 0.044 Uiso 1 1 calc R
C14 C 0.43246(14) 0.8266(3) 0.9031(4) 0.0498(9) Uani 1 1 d .
H14A H 0.4683 0.8308 0.8618 0.075 Uiso 1 1 calc R
H14B H 0.4141 0.7646 0.8802 0.075 Uiso 1 1 calc R
H14C H 0.4395 0.8309 0.9980 0.075 Uiso 1 1 calc R
C15 C 0.4215(2) 0.6792(4) 0.5026(5) 0.0726(13) Uani 1 1 d .
H15A H 0.4229 0.7486 0.5282 0.087 Uiso 1 1 calc R
H15B H 0.3817 0.6619 0.4799 0.087 Uiso 1 1 calc R
Cl1 Cl 0.44685(10) 0.60958(15) 0.63226(17) 0.1226(7) Uani 1 1 d .
Cl2 Cl 0.45954(7) 0.66316(18) 0.36823(16) 0.1221(7) Uani 1 1 d .
H1 H 0.3965(16) 0.903(2) 0.777(4) 0.037(10) Uiso 1 1 d .
N1 N 0.24051(11) 0.91352(18) 0.9978(3) 0.0317(6) Uani 1 1 d .
N2 N 0.39525(12) 0.90794(19) 0.8564(3) 0.0331(6) Uani 1 1 d .
O1 O 0.35968(9) 0.99954(17) 1.0668(2) 0.0374(5) Uani 1 1 d .
O2 O 0.43405(11) 1.09681(18) 1.0885(3) 0.0477(6) Uani 1 1 d .
Pt1 Pt 0.317172(5) 0.906021(8) 0.929238(11) 0.02865(5) Uani 1 1 d .

loop_
_atom_site_aniso_label
_atom_site_aniso_U_11
_atom_site_aniso_U_22
_atom_site_aniso_U_33
_atom_site_aniso_U_23
_atom_site_aniso_U_13
_atom_site_aniso_U_12
C1 0.0333(16) 0.0295(15) 0.0320(16) 0.0024(12) -0.0027(13) -0.0027(12)
C2 0.0366(18) 0.050(2) 0.047(2) -0.0075(16) 0.0031(15) -0.0029(15)
C3 0.053(2) 0.051(2) 0.047(2) -0.0160(17) 0.0028(17) 0.0004(18)
C4 0.049(2) 0.048(2) 0.053(2) -0.0124(18) -0.0062(18) -0.0123(17)
C5 0.0334(17) 0.046(2) 0.0446(19) 0.0000(16) -0.0057(14) -0.0079(15)
C6 0.0319(16) 0.0329(16) 0.0322(16) 0.0056(13) -0.0026(13) -0.0026(13)
C7 0.0294(16) 0.0326(16) 0.0338(16) 0.0070(13) -0.0028(13) -0.0041(13)
C8 0.0315(17) 0.0456(19) 0.0391(18) 0.0047(15) 0.0023(14) -0.0053(14)
C9 0.0351(19) 0.058(2) 0.047(2) 0.0055(17) 0.0128(16) -0.0028(16)
C10 0.042(2) 0.053(2) 0.044(2) -0.0065(17) 0.0134(16) -0.0037(17)
C11 0.0375(18) 0.0442(19) 0.0339(17) -0.0033(15) 0.0028(14) -0.0046(15)
C12 0.0302(16) 0.0382(18) 0.0374(17) 0.0015(14) -0.0013(13) -0.0005(14)
C13 0.0336(17) 0.0397(18) 0.0372(17) 0.0009(14) 0.0061(14) -0.0103(14)
C14 0.0286(18) 0.048(2) 0.073(3) 0.0048(19) 0.0066(17) 0.0000(15)
C15 0.068(3) 0.078(3) 0.073(3) -0.016(3) 0.016(2) -0.002(3)
Cl1 0.1476(18) 0.1477(17) 0.0703(10) 0.0055(10) -0.0076(10) 0.0078(13)
Cl2 0.0900(11) 0.202(2) 0.0782(10) -0.0037(12) 0.0341(8) 0.0065(12)
N1 0.0253(13) 0.0359(14) 0.0338(14) 0.0043(11) 0.0018(11) -0.0007(10)
N2 0.0296(14) 0.0391(15) 0.0311(15) -0.0007(12) 0.0053(11) -0.0034(11)
O1 0.0308(11) 0.0482(14) 0.0335(12) -0.0076(10) 0.0045(9) -0.0078(10)
O2 0.0416(14) 0.0531(16) 0.0482(15) -0.0129(12) 0.0020(12) -0.0172(11)
Pt1 0.02460(7) 0.03269(7) 0.02850(7) 0.00093(5) 0.00073(5) -0.00391(4)

loop_
_atom_type_symbol
_atom_type_description
_atom_type_scat_dispersion_real
_atom_type_scat_dispersion_imag
_atom_type_scat_source
C C 0.0033 0.0016 'International Tables Vol C Tables 4.2.6.8 and 6.1.1.4'
H H 0.0000 0.0000 'International Tables Vol C Tables 4.2.6.8 and 6.1.1.4'
N N 0.0061 0.0033 'International Tables Vol C Tables 4.2.6.8 and 6.1.1.4'
O O 0.0106 0.0060 'International Tables Vol C Tables 4.2.6.8 and 6.1.1.4'
Cl Cl 0.1484 0.1585 'International Tables Vol C Tables 4.2.6.8 and 6.1.1.4'
Pt Pt -1.7033 8.3905 'International Tables Vol C Tables 4.2.6.8 and 6.1.1.4'

loop_
_geom_angle_atom_site_label_1
_geom_angle_atom_site_label_2
_geom_angle_atom_site_label_3
_geom_angle
C2 C1 C6 117.1(3)
C2 C1 Pt1 128.4(2)
C6 C1 Pt1 114.3(2)
C3 C2 C1 121.3(3)
C3 C2 H2A 119.3
C1 C2 H2A 119.3
C4 C3 C2 120.9(4)
C4 C3 H3 119.5
C2 C3 H3 119.5
C3 C4 C5 119.6(3)
C3 C4 H4 120.2
C5 C4 H4 120.2
C4 C5 C6 119.9(3)
C4 C5 H5 120.1
C6 C5 H5 120.1
C5 C6 C1 121.1(3)
C5 C6 C7 124.3(3)
C1 C6 C7 114.6(3)
N1 C7 C8 119.8(3)
N1 C7 C6 113.4(3)
C8 C7 C6 126.8(3)
C9 C8 C7 119.8(3)
C9 C8 H8 120.1
C7 C8 H8 120.1
C10 C9 C8 119.3(3)
C10 C9 H9 120.3
C8 C9 H9 120.3
C11 C10 C9 119.1(3)
C11 C10 H10 120.4
C9 C10 H10 120.4
N1 C11 C10 122.1(3)
N1 C11 H11 118.9
C10 C11 H11 118.9
O2 C12 O1 124.0(3)
O2 C12 C13 119.3(3)
O1 C12 C13 116.7(3)
N2 C13 C12 111.0(3)
N2 C13 H13A 109.4
C12 C13 H13A 109.4
N2 C13 H13B 109.4
C12 C13 H13B 109.4
H13A C13 H13B 108.0
N2 C14 H14A 109.5
N2 C14 H14B 109.5
H14A C14 H14B 109.5
N2 C14 H14C 109.5
H14A C14 H14C 109.5
H14B C14 H14C 109.5
Cl1 C15 Cl2 112.2(3)
Cl1 C15 H15A 109.2
Cl2 C15 H15A 109.2
Cl1 C15 H15B 109.2
Cl2 C15 H15B 109.2
H15A C15 H15B 107.9
C11 N1 C7 119.8(3)
C11 N1 Pt1 124.2(2)
C7 N1 Pt1 115.9(2)
C14 N2 C13 111.0(3)
C14 N2 Pt1 114.1(2)
C13 N2 Pt1 106.8(2)
C14 N2 H1 101(3)
C13 N2 H1 106(2)
Pt1 N2 H1 117(3)
C12 O1 Pt1 113.4(2)
C1 Pt1 N1 81.46(12)
C1 Pt1 N2 100.34(12)
N1 Pt1 N2 176.23(10)
C1 Pt1 O1 177.56(11)
N1 Pt1 O1 98.00(10)
N2 Pt1 O1 80.34(10)

loop_
_geom_bond_atom_site_label_1
_geom_bond_atom_site_label_2
_geom_bond_distance
C1 C2 1.393(5)
C1 C6 1.412(4)
C1 Pt1 1.971(3)
C2 C3 1.381(5)
C2 H2A 0.9500
C3 C4 1.378(5)
C3 H3 0.9500
C4 C5 1.380(5)
C4 H4 0.9500
C5 C6 1.397(4)
C5 H5 0.9500
C6 C7 1.460(5)
C7 N1 1.363(4)
C7 C8 1.392(5)
C8 C9 1.382(5)
C8 H8 0.9500
C9 C10 1.375(5)
C9 H9 0.9500
C10 C11 1.373(5)
C10 H10 0.9500
C11 N1 1.341(4)
C11 H11 0.9500
C12 O2 1.238(4)
C12 O1 1.274(4)
C12 C13 1.525(4)
C13 N2 1.488(4)
C13 H13A 0.9900
C13 H13B 0.9900
C14 N2 1.485(4)
C14 H14A 0.9800
C14 H14B 0.9800
C14 H14C 0.9800
C15 Cl1 1.716(6)
C15 Cl2 1.716(5)
C15 H15A 0.9900
C15 H15B 0.9900
N1 Pt1 2.002(3)
N2 Pt1 2.050(3)
N2 H1 0.82(4)
O1 Pt1 2.117(2)

loop_
_geom_hbond_atom_site_label_D
_geom_hbond_atom_site_label_H
_geom_hbond_atom_site_label_A
_geom_hbond_distance_DH
_geom_hbond_distance_HA
_geom_hbond_distance_DA
_geom_hbond_angle_DHA
_geom_hbond_site_symmetry_A
N2 H1 O1 0.82(4) 2.64(4) 3.294(4) 138(3) 6_575
N2 H1 O2 0.82(4) 2.19(4) 2.963(4) 158(4) 6_575

loop_
_geom_torsion_atom_site_label_1
_geom_torsion_atom_site_label_2
_geom_torsion_atom_site_label_3
_geom_torsion_atom_site_label_4
_geom_torsion
C6 C1 C2 C3 -1.3(5)
Pt1 C1 C2 C3 175.1(3)
C1 C2 C3 C4 0.7(6)
C2 C3 C4 C5 -0.1(6)
C3 C4 C5 C6 0.3(6)
C4 C5 C6 C1 -0.9(5)
C4 C5 C6 C7 -179.4(3)
C2 C1 C6 C5 1.4(5)
Pt1 C1 C6 C5 -175.5(2)
C2 C1 C6 C7 180.0(3)
Pt1 C1 C6 C7 3.1(3)
C5 C6 C7 N1 173.2(3)
C1 C6 C7 N1 -5.3(4)
C5 C6 C7 C8 -8.8(5)
C1 C6 C7 C8 172.7(3)
N1 C7 C8 C9 -2.0(5)
C6 C7 C8 C9 -179.8(3)
C7 C8 C9 C10 0.1(5)
C8 C9 C10 C11 1.2(6)
C9 C10 C11 N1 -0.6(5)
O2 C12 C13 N2 158.7(3)
O1 C12 C13 N2 -22.5(4)
C10 C11 N1 C7 -1.3(5)
C10 C11 N1 Pt1 173.9(3)
C8 C7 N1 C11 2.6(4)
C6 C7 N1 C11 -179.3(3)
C8 C7 N1 Pt1 -173.0(2)
C6 C7 N1 Pt1 5.1(3)
C12 C13 N2 C14 -89.2(3)
C12 C13 N2 Pt1 35.7(3)
O2 C12 O1 Pt1 175.9(3)
C13 C12 O1 Pt1 -2.8(4)
C2 C1 Pt1 N1 -176.8(3)
C6 C1 Pt1 N1 -0.3(2)
C2 C1 Pt1 N2 6.6(3)
C6 C1 Pt1 N2 -176.9(2)
C2 C1 Pt1 O1 -99(2)
C6 C1 Pt1 O1 77(3)
C11 N1 Pt1 C1 -178.1(3)
C7 N1 Pt1 C1 -2.8(2)
C11 N1 Pt1 N2 -59.3(17)
C7 N1 Pt1 N2 116.1(16)
C11 N1 Pt1 O1 4.3(3)
C7 N1 Pt1 O1 179.7(2)
C14 N2 Pt1 C1 -83.6(3)
C13 N2 Pt1 C1 153.4(2)
C14 N2 Pt1 N1 158.2(16)
C13 N2 Pt1 N1 35.2(17)
C14 N2 Pt1 O1 94.0(3)
C13 N2 Pt1 O1 -29.0(2)
C12 O1 Pt1 C1 125(2)
C12 O1 Pt1 N1 -157.8(2)
C12 O1 Pt1 N2 18.8(2)
